data_7110598
loop_
_publ_author_name
'Campazzi, Elisa'
'Solari, Euro'
'Scopelliti, Rosario'
'Floriani, Carlo'

_publ_section_title
;
 Lanthanide organometallic chemistry based on the porphyrinogen skeleton:
 acetylene and ethylene bridging praseodymium and neodymium
 \h5:\h1:\h5:\h1-bonded to meso-octaethylporphyrinogen
;
_journal_issue 17
_journal_name_full 'Chemical Communications'
_journal_page_first 1617
_journal_paper_doi 10.1039/a904032c
_journal_year 1999
_chemical_formula_moiety 'C90 H132 N8 Na2 Nd2 O4, C36 H72 Na2 O16, 2(C4 H8 O)'
_chemical_formula_sum 'C134 H220 N8 Na4 Nd2 O22'
_chemical_formula_weight 2675.62
_chemical_name_systematic
;
 ?
;
_space_group_IT_number 2
_symmetry_cell_setting triclinic
_symmetry_space_group_name_Hall '-P 1'
_symmetry_space_group_name_H-M 'P -1'
_atom_sites_solution_hydrogens geom
_atom_sites_solution_primary direct
_atom_sites_solution_secondary difmap
_audit_creation_method SHELXL-97
_cell_angle_alpha 113.08(3)
_cell_angle_beta 111.51(2)
_cell_angle_gamma 95.86(2)
_cell_formula_units_Z 1
_cell_length_a 15.530(3)
_cell_length_b 15.847(4)
_cell_length_c 16.647(5)
_cell_measurement_reflns_used '252 spots from the first image'
_cell_measurement_temperature 143(2)
_cell_volume 3359(2)
_computing_cell_refinement 'marresearch marHKL, release 1.9.1'
_computing_data_collection 'marresearch mar345, release 1.2.4'
_computing_data_reduction 'marresearch marHKL'
_computing_molecular_graphics 'Bruker SHELXTL, release 5.1'
_computing_publication_material 'Bruker SHELXTL'
_computing_structure_refinement 'SHELXL-97 (Sheldrick, 1997)'
_computing_structure_solution 'SHELXS-97 (Sheldrick, 1990)'
_diffrn_ambient_temperature 143(2)
_diffrn_measurement_device_type 'mar345, Image Plate Detector'
_diffrn_measurement_method '\p scans'
_diffrn_radiation_monochromator graphite
_diffrn_radiation_source 'fine-focus sealed tube'
_diffrn_radiation_type MoK\a
_diffrn_radiation_wavelength 0.71070
_diffrn_reflns_av_R_equivalents 0.0497
_diffrn_reflns_av_sigmaI/netI 0.0651
_diffrn_reflns_limit_h_max 16
_diffrn_reflns_limit_h_min -17
_diffrn_reflns_limit_k_max 18
_diffrn_reflns_limit_k_min -18
_diffrn_reflns_limit_l_max 19
_diffrn_reflns_limit_l_min -19
_diffrn_reflns_number 13373
_diffrn_reflns_theta_max 25.03
_diffrn_reflns_theta_min 1.46
_exptl_absorpt_coefficient_mu 0.846
_exptl_absorpt_correction_type none
_exptl_crystal_colour orange
_exptl_crystal_density_diffrn 1.323
_exptl_crystal_density_method 'not measured'
_exptl_crystal_description irregular
_exptl_crystal_F_000 1420
_exptl_crystal_size_max 0.31
_exptl_crystal_size_mid 0.22
_exptl_crystal_size_min 0.17
_refine_diff_density_max 1.305
_refine_diff_density_min -1.136
_refine_diff_density_rms 0.173
_refine_ls_extinction_coef 0.042(3)
_refine_ls_extinction_expression Fc^*^=kFc[1+0.001xFc^2^\l^3^/sin(2\q)]^-1/4^
_refine_ls_extinction_method SHELXL
_refine_ls_goodness_of_fit_ref 1.021
_refine_ls_hydrogen_treatment mixed
_refine_ls_matrix_type full
_refine_ls_number_parameters 767
_refine_ls_number_reflns 8475
_refine_ls_number_restraints 281
_refine_ls_restrained_S_all 1.028
_refine_ls_R_factor_all 0.1045
_refine_ls_R_factor_gt 0.0842
_refine_ls_shift/su_max 0.058
_refine_ls_shift/su_mean 0.002
_refine_ls_structure_factor_coef Fsqd
_refine_ls_weighting_details 'calc w=1/[\s^2^(Fo^2^)+(0.1946P)^2^+0.0000P] where P=(Fo^2^+2Fc^2^)/3'
_refine_ls_weighting_scheme calc
_refine_ls_wR_factor_gt 0.2253
_refine_ls_wR_factor_ref 0.2489
_reflns_number_gt 6344
_reflns_number_total 8475
_reflns_threshold_expression >2sigma(I)
_cod_data_source_file 904032csup1.cif
_cod_data_source_block 4
_cod_depositor_comments
;
The following automatic conversions were performed:

'_symmetry_cell_setting' value 'Triclinic' changed to 'triclinic'
according to /home/saulius/struct/CIF-dictionaries/cif_core.dic
dictionary named 'cif_core.dic' version 2.4.2 from 2011-04-26.

Automatic conversion script
Id: cif_fix_values 1891 2012-01-12 08:04:46Z andrius 
;
_cod_original_cell_volume 3358.8(15)
_cod_original_sg_symbol_H-M P-1
_cod_database_code 7110598

loop_
_symmetry_equiv_pos_as_xyz
'x, y, z'
'-x, -y, -z'

loop_
_atom_site_label
_atom_site_type_symbol
_atom_site_fract_x
_atom_site_fract_y
_atom_site_fract_z
_atom_site_U_iso_or_equiv
_atom_site_adp_type
_atom_site_occupancy
_atom_site_symmetry_multiplicity
_atom_site_calc_flag
_atom_site_refinement_flags
Nd1 Nd -0.09658(3) -0.14085(3) -0.16919(2) 0.0434(3) Uani 1 1 d .
N1 N -0.2576(5) -0.1594(5) -0.3024(4) 0.0471(15) Uani 1 1 d .
N2 N -0.0720(5) -0.1630(5) -0.3272(5) 0.0510(17) Uani 1 1 d .
N3 N -0.0029(5) -0.2665(4) -0.1801(5) 0.0526(17) Uani 1 1 d .
N4 N -0.2093(5) -0.3101(4) -0.2030(4) 0.0481(15) Uani 1 1 d .
C1 C -0.3459(6) -0.2230(5) -0.3377(5) 0.0483(19) Uani 1 1 d .
C2 C -0.4093(6) -0.2328(6) -0.4291(6) 0.056(2) Uani 1 1 d .
H2 H -0.4739 -0.2729 -0.4695 0.068 Uiso 1 1 calc R
C3 C -0.3575(7) -0.1717(6) -0.4476(6) 0.058(2) Uani 1 1 d .
H3 H -0.3808 -0.1618 -0.5036 0.069 Uiso 1 1 calc R
C4 C -0.2671(6) -0.1284(6) -0.3711(5) 0.052(2) Uani 1 1 d .
C5 C -0.1806(7) -0.0598(6) -0.3574(5) 0.054(2) Uani 1 1 d .
C6 C -0.0884(6) -0.0740(6) -0.2968(6) 0.052(2) Uani 1 1 d .
C7 C -0.0049(6) -0.0074(6) -0.2132(6) 0.053(2) Uani 1 1 d .
H7 H 0.0034 0.0589 -0.1768 0.063 Uiso 1 1 calc R
C8 C 0.0626(7) -0.0555(6) -0.1938(6) 0.055(2) Uani 1 1 d .
H8 H 0.1258 -0.0288 -0.1414 0.066 Uiso 1 1 calc R
C9 C 0.0211(6) -0.1503(6) -0.2651(6) 0.055(2) Uani 1 1 d .
C10 C 0.0638(6) -0.2333(6) -0.2842(6) 0.065(2) Uani 1 1 d .
C11 C 0.0347(6) -0.2984(6) -0.2457(6) 0.058(2) Uani 1 1 d .
C12 C 0.0403(7) -0.3908(7) -0.2654(7) 0.070(3) Uani 1 1 d .
H12 H 0.0623 -0.4290 -0.3096 0.084 Uiso 1 1 calc R
C13 C 0.0081(7) -0.4174(7) -0.2086(8) 0.074(3) Uani 1 1 d .
H13 H 0.0034 -0.4766 -0.2066 0.089 Uiso 1 1 calc R
C14 C -0.0161(6) -0.3390(6) -0.1554(6) 0.060(2) Uani 1 1 d .
C15 C -0.0636(7) -0.3303(6) -0.0889(6) 0.060(2) Uani 1 1 d .
C16 C -0.1369(6) -0.2762(6) -0.1075(6) 0.052(2) Uani 1 1 d .
C17 C -0.1502(6) -0.1984(6) -0.0434(6) 0.056(2) Uani 1 1 d .
H17 H -0.1101 -0.1621 0.0247 0.067 Uiso 1 1 calc R
C18 C -0.2355(6) -0.1827(6) -0.0989(6) 0.054(2) Uani 1 1 d .
H18 H -0.2640 -0.1341 -0.0754 0.065 Uiso 1 1 calc R
C19 C -0.2688(6) -0.2533(6) -0.1948(5) 0.0487(19) Uani 1 1 d .
C20 C -0.3660(6) -0.2734(6) -0.2832(5) 0.0507(19) Uani 1 1 d .
C21 C -0.1787(8) 0.0446(7) -0.3037(6) 0.065(2) Uani 1 1 d .
H21A H -0.1791 0.0560 -0.2409 0.078 Uiso 1 1 calc R
H21B H -0.1173 0.0868 -0.2885 0.078 Uiso 1 1 calc R
C22 C -0.2623(10) 0.0733(8) -0.3595(8) 0.089(4) Uani 1 1 d .
H22A H -0.2536 0.0777 -0.4133 0.133 Uiso 1 1 calc R
H22B H -0.2637 0.1355 -0.3155 0.133 Uiso 1 1 calc R
H22C H -0.3232 0.0250 -0.3856 0.133 Uiso 1 1 calc R
C23 C -0.1846(8) -0.0824(7) -0.4573(6) 0.069(3) Uani 1 1 d .
H23A H -0.1834 -0.1495 -0.4890 0.083 Uiso 1 1 calc R
H23B H -0.2468 -0.0775 -0.4984 0.083 Uiso 1 1 calc R
C24 C -0.1028(8) -0.0176(9) -0.4547(7) 0.087(3) Uani 1 1 d .
H24A H -0.1090 0.0476 -0.4328 0.131 Uiso 1 1 calc R
H24B H -0.1063 -0.0417 -0.5201 0.131 Uiso 1 1 calc R
H24C H -0.0405 -0.0170 -0.4094 0.131 Uiso 1 1 calc R
C25 C 0.0298(8) -0.2916(7) -0.3950(7) 0.073(3) Uani 1 1 d .
H25A H 0.0590 -0.3452 -0.4071 0.087 Uiso 1 1 calc R
H25B H -0.0412 -0.3194 -0.4276 0.087 Uiso 1 1 calc R
C26 C 0.0564(9) -0.2321(9) -0.4407(8) 0.097(4) Uani 1 1 d .
H26A H 0.0295 -0.1776 -0.4273 0.146 Uiso 1 1 calc R
H26B H 0.0299 -0.2721 -0.5113 0.146 Uiso 1 1 calc R
H26C H 0.1269 -0.2085 -0.4126 0.146 Uiso 1 1 calc R
C27 C 0.1775(7) -0.1889(7) -0.2307(8) 0.078(3) Uani 1 1 d .
H27A H 0.1939 -0.1370 -0.2463 0.094 Uiso 1 1 calc R
H27B H 0.1991 -0.1597 -0.1595 0.094 Uiso 1 1 calc R
C28 C 0.2331(8) -0.2601(9) -0.2577(9) 0.106(5) Uani 1 1 d .
H28A H 0.2183 -0.3113 -0.2416 0.159 Uiso 1 1 calc R
H28B H 0.3025 -0.2273 -0.2211 0.159 Uiso 1 1 calc R
H28C H 0.2142 -0.2876 -0.3277 0.159 Uiso 1 1 calc R
C29 C -0.1177(8) -0.4320(7) -0.1132(7) 0.070(3) Uani 1 1 d .
H29A H -0.1647 -0.4656 -0.1830 0.084 Uiso 1 1 calc R
H29B H -0.0702 -0.4685 -0.1033 0.084 Uiso 1 1 calc R
C30 C -0.1707(9) -0.4330(8) -0.0536(7) 0.087(3) Uani 1 1 d .
H30A H -0.1264 -0.3946 0.0158 0.130 Uiso 1 1 calc R
H30B H -0.1956 -0.4990 -0.0675 0.130 Uiso 1 1 calc R
H30C H -0.2247 -0.4059 -0.0705 0.130 Uiso 1 1 calc R
C31 C 0.0122(8) -0.2758(7) 0.0194(7) 0.073(3) Uani 1 1 d .
H31A H 0.0521 -0.2158 0.0306 0.088 Uiso 1 1 calc R
H31B H -0.0220 -0.2581 0.0607 0.088 Uiso 1 1 calc R
C32 C 0.0794(9) -0.3326(9) 0.0522(9) 0.098(4) Uani 1 1 d .
H32A H 0.0423 -0.3864 0.0523 0.146 Uiso 1 1 calc R
H32B H 0.1309 -0.2906 0.1180 0.146 Uiso 1 1 calc R
H32C H 0.1080 -0.3571 0.0071 0.146 Uiso 1 1 calc R
C33 C -0.4075(6) -0.3826(6) -0.3513(6) 0.055(2) Uani 1 1 d .
H33A H -0.4650 -0.3941 -0.4104 0.065 Uiso 1 1 calc R
H33B H -0.3587 -0.4058 -0.3721 0.065 Uiso 1 1 calc R
C34 C -0.4360(7) -0.4413(7) -0.3076(7) 0.067(2) Uani 1 1 d .
H34A H -0.3789 -0.4342 -0.2515 0.101 Uiso 1 1 calc R
H34B H -0.4636 -0.5089 -0.3566 0.101 Uiso 1 1 calc R
H34C H -0.4842 -0.4191 -0.2862 0.101 Uiso 1 1 calc R
C35 C -0.4339(6) -0.2338(6) -0.2402(6) 0.055(2) Uani 1 1 d .
H35A H -0.4070 -0.1633 -0.2017 0.066 Uiso 1 1 calc R
H35B H -0.4344 -0.2591 -0.1946 0.066 Uiso 1 1 calc R
C36 C -0.5399(7) -0.2573(7) -0.3151(7) 0.067(2) Uani 1 1 d .
H36A H -0.5406 -0.2352 -0.3626 0.100 Uiso 1 1 calc R
H36B H -0.5759 -0.2250 -0.2811 0.100 Uiso 1 1 calc R
H36C H -0.5700 -0.3267 -0.3490 0.100 Uiso 1 1 calc R
C37 C -0.0430(6) 0.0156(5) -0.0203(5) 0.052(2) Uani 1 1 d .
H37A H -0.0286 0.0725 -0.0295 0.062 Uiso 1 1 calc R
H37B H -0.0847 0.0217 0.0134 0.062 Uiso 1 1 calc R
Na1 Na -0.1630(2) -0.4034(2) -0.3277(2) 0.0572(8) Uani 1 1 d .
O1 O -0.2182(5) -0.5672(4) -0.3877(5) 0.0730(18) Uani 1 1 d .
C38 C -0.3078(7) -0.6154(7) -0.4005(7) 0.067(2) Uani 1 1 d .
H38A H -0.3613 -0.6205 -0.4592 0.080 Uiso 1 1 calc R
H38B H -0.3193 -0.5801 -0.3433 0.080 Uiso 1 1 calc R
C39 C -0.3025(10) -0.7111(9) -0.4117(10) 0.089(3) Uani 1 1 d .
H39A H -0.2845 -0.7126 -0.3488 0.107 Uiso 1 1 calc R
H39B H -0.3653 -0.7598 -0.4604 0.107 Uiso 1 1 calc R
C40 C -0.2287(11) -0.7290(8) -0.4444(13) 0.111(5) Uani 1 1 d .
H40A H -0.1920 -0.7665 -0.4169 0.133 Uiso 1 1 calc R
H40B H -0.2581 -0.7650 -0.5164 0.133 Uiso 1 1 calc R
C41 C -0.1660(10) -0.6360(8) -0.4102(10) 0.103(4) Uani 1 1 d .
H41A H -0.1062 -0.6205 -0.3513 0.123 Uiso 1 1 calc R
H41B H -0.1480 -0.6352 -0.4612 0.123 Uiso 1 1 calc R
O2 O -0.2312(5) -0.4328(4) -0.4850(4) 0.0676(17) Uani 1 1 d .
C42 C -0.2173(9) -0.5052(7) -0.5605(7) 0.080(3) Uani 1 1 d .
H42A H -0.2609 -0.5689 -0.5847 0.095 Uiso 1 1 calc R
H42B H -0.1496 -0.5080 -0.5360 0.095 Uiso 1 1 calc R
C43 C -0.2401(12) -0.4765(10) -0.6382(9) 0.105(4) Uani 1 1 d .
H43A H -0.3045 -0.5165 -0.6928 0.127 Uiso 1 1 calc R
H43B H -0.1913 -0.4831 -0.6635 0.127 Uiso 1 1 calc R
C44 C -0.2390(10) -0.3753(10) -0.5923(9) 0.094(4) Uani 1 1 d .
H44A H -0.1737 -0.3319 -0.5642 0.113 Uiso 1 1 calc R
H44B H -0.2853 -0.3598 -0.6401 0.113 Uiso 1 1 calc R
C45 C -0.2677(7) -0.3674(7) -0.5163(6) 0.072(3) Uani 1 1 d .
H45A H -0.2396 -0.3014 -0.4618 0.086 Uiso 1 1 calc R
H45B H -0.3389 -0.3844 -0.5423 0.086 Uiso 1 1 calc R
Na2 Na -0.4954(3) 0.1655(3) -0.1276(2) 0.0659(9) Uani 1 1 d .
O3 O -0.4993(6) 0.2348(7) -0.2262(8) 0.105(3) Uani 1 1 d .
C46 C -0.5654(9) 0.2824(9) -0.2525(9) 0.092(3) Uani 1 1 d .
H46A H -0.5932 0.3038 -0.2056 0.080 Uiso 1 1 calc R
H46B H -0.6185 0.2402 -0.3184 0.080 Uiso 1 1 calc R
C47 C -0.5101(12) 0.3664(12) -0.2510(15) 0.140(6) Uani 1 1 d .
H47A H -0.5445 0.3702 -0.3121 0.080 Uiso 1 1 calc R
H47B H -0.5019 0.4267 -0.1953 0.080 Uiso 1 1 calc R
C48 C -0.4248(13) 0.3526(14) -0.2420(18) 0.173(9) Uani 1 1 d .
H48A H -0.3729 0.4050 -0.1805 0.080 Uiso 1 1 calc R
H48B H -0.4139 0.3532 -0.2968 0.080 Uiso 1 1 calc R
C49 C -0.4216(11) 0.2629(11) -0.2418(13) 0.111(4) Uani 1 1 d .
H49A H -0.4276 0.2150 -0.3050 0.080 Uiso 1 1 calc R
H49B H -0.3600 0.2701 -0.1893 0.080 Uiso 1 1 calc R
O4 O -0.5196(10) 0.0710(8) -0.0549(8) 0.151(4) Uani 1 1 d .
C50 C -0.5522(10) -0.0319(8) -0.0868(11) 0.109(4) Uani 1 1 d .
H50A H -0.6198 -0.0446 -0.0961 0.080 Uiso 1 1 calc R
H50B H -0.5557 -0.0639 -0.1528 0.080 Uiso 1 1 calc R
C51 C -0.4916(11) 0.0867(13) 0.0380(9) 0.119(5) Uani 1 1 d .
H51A H -0.5501 0.0915 0.0484 0.080 Uiso 1 1 calc R
H51B H -0.4463 0.1522 0.0783 0.080 Uiso 1 1 calc R
O5 O -0.6866(10) 0.1273(9) -0.1872(9) 0.167(5) Uani 1 1 d DU
C52 C -0.7303(12) 0.0380(10) -0.2703(10) 0.188(6) Uani 1 1 d DU
H52A H -0.7972 0.0358 -0.3089 0.080 Uiso 1 1 calc R
H52B H -0.7346 -0.0118 -0.2489 0.080 Uiso 1 1 calc R
C53 C -0.6825(12) 0.0111(15) -0.3367(10) 0.222(7) Uani 1 1 d DU
H53A H -0.7181 -0.0539 -0.3918 0.080 Uiso 1 1 calc R
H53B H -0.6805 0.0570 -0.3632 0.080 Uiso 1 1 calc R
O6 O -0.5887(11) 0.0141(12) -0.2797(10) 0.218(6) Uani 1 1 d DU
C54 C -0.5585(15) -0.0166(15) -0.3533(11) 0.241(8) Uani 1 1 d DU
H54A H -0.5572 0.0268 -0.3827 0.080 Uiso 1 1 calc R
H54B H -0.5916 -0.0840 -0.4038 0.080 Uiso 1 1 calc R
C55 C -0.4631(15) -0.0015(18) -0.2736(18) 0.239(8) Uani 1 1 d DU
H55A H -0.4834 -0.0445 -0.2497 0.080 Uiso 1 1 calc R
H55B H -0.4320 -0.0374 -0.3129 0.080 Uiso 1 1 calc R
O7 O -0.3814(15) 0.0651(15) -0.1890(13) 0.257(8) Uani 1 1 d DU
C56 C -0.3070(15) 0.0687(15) -0.1074(16) 0.230(9) Uani 1 1 d DU
H56A H -0.2644 0.0312 -0.1268 0.080 Uiso 1 1 calc R
H56B H -0.3337 0.0426 -0.0736 0.080 Uiso 1 1 calc R
C57 C -0.2522(15) 0.1726(14) -0.0427(17) 0.224(8) Uani 1 1 d DU
H57A H -0.1933 0.1774 0.0112 0.080 Uiso 1 1 calc R
H57B H -0.2308 0.1967 -0.0810 0.080 Uiso 1 1 calc R
O8 O -0.2997(14) 0.2343(12) -0.0017(13) 0.213(6) Uani 1 1 d DU
C58 C -0.2778(10) 0.3330(13) 0.0563(15) 0.230(9) Uani 1 1 d DU
H58A H -0.2592 0.3722 0.0282 0.080 Uiso 1 1 calc R
H58B H -0.2300 0.3563 0.1248 0.080 Uiso 1 1 calc R
C59 C -0.3803(11) 0.3197(19) 0.0418(18) 0.189(7) Uani 1 1 d DU
H59A H -0.4132 0.2504 0.0105 0.080 Uiso 1 1 calc R
H59B H -0.3806 0.3500 0.1062 0.080 Uiso 1 1 calc R
O9 O -0.4320(17) 0.3592(15) -0.0156(13) 0.256(7) Uani 1 1 d DU
C60 C -0.3979(13) 0.4024(19) 0.0857(13) 0.242(9) Uani 1 1 d DU
H60A H -0.3706 0.4729 0.1197 0.080 Uiso 1 1 calc R
H60B H -0.3567 0.3711 0.1189 0.080 Uiso 1 1 calc R
C61 C -0.5040(14) 0.3668(12) 0.0542(17) 0.272(12) Uani 1 1 d DU
H61A H -0.5101 0.3883 0.1157 0.080 Uiso 1 1 calc R
H61B H -0.5337 0.4058 0.0239 0.080 Uiso 1 1 calc R
O10 O -0.5676(9) 0.2742(11) -0.0060(11) 0.207(6) Uani 1 1 d DU
C62 C -0.6683(9) 0.2521(13) -0.0432(12) 0.148(5) Uani 1 1 d DU
H62A H -0.6916 0.2913 -0.0760 0.080 Uiso 1 1 calc R
H62B H -0.6859 0.2691 0.0114 0.080 Uiso 1 1 calc R
C63 C -0.7178(14) 0.1482(13) -0.1144(12) 0.169(6) Uani 1 1 d DU
H63A H -0.7001 0.1079 -0.0816 0.080 Uiso 1 1 calc R
H63B H -0.7888 0.1360 -0.1428 0.080 Uiso 1 1 calc R
O11 O -0.2037(11) -0.3538(9) -0.7829(8) 0.156(5) Uani 1 1 d .
C64 C -0.1675(13) -0.2554(11) -0.7198(14) 0.129(5) Uani 1 1 d .
H64A H -0.1526 -0.2410 -0.6518 0.080 Uiso 1 1 calc R
H64B H -0.2123 -0.2200 -0.7411 0.080 Uiso 1 1 calc R
C65 C -0.0827(14) -0.2361(17) -0.731(2) 0.210(12) Uani 1 1 d .
H65A H -0.0992 -0.2167 -0.7834 0.080 Uiso 1 1 calc R
H65B H -0.0353 -0.1795 -0.6700 0.080 Uiso 1 1 calc R
C66 C -0.0403(18) -0.299(3) -0.7500(18) 0.211(15) Uani 1 1 d .
H66A H 0.0157 -0.2900 -0.6912 0.080 Uiso 1 1 calc R
H66B H -0.0196 -0.3017 -0.8005 0.080 Uiso 1 1 calc R
C67 C -0.122(2) -0.3824(17) -0.7869(19) 0.186(12) Uani 1 1 d .
H67A H -0.1379 -0.4274 -0.8551 0.080 Uiso 1 1 calc R
H67B H -0.1026 -0.4163 -0.7473 0.080 Uiso 1 1 calc R

loop_
_atom_site_aniso_label
_atom_site_aniso_U_11
_atom_site_aniso_U_22
_atom_site_aniso_U_33
_atom_site_aniso_U_23
_atom_site_aniso_U_13
_atom_site_aniso_U_12
Nd1 0.0461(4) 0.0363(3) 0.0398(3) 0.0106(2) 0.0200(2) 0.0075(2)
N1 0.051(4) 0.046(4) 0.044(3) 0.015(3) 0.026(3) 0.017(3)
N2 0.053(4) 0.042(4) 0.050(4) 0.010(3) 0.031(3) 0.002(3)
N3 0.053(4) 0.034(3) 0.053(4) 0.010(3) 0.017(3) 0.009(3)
N4 0.046(4) 0.044(4) 0.044(3) 0.017(3) 0.015(3) 0.005(3)
C1 0.048(5) 0.042(4) 0.044(4) 0.013(3) 0.017(3) 0.012(3)
C2 0.055(5) 0.054(5) 0.050(4) 0.015(4) 0.021(4) 0.017(4)
C3 0.071(6) 0.058(5) 0.045(4) 0.026(4) 0.023(4) 0.024(4)
C4 0.076(6) 0.046(4) 0.037(4) 0.018(3) 0.027(4) 0.027(4)
C5 0.071(6) 0.043(4) 0.042(4) 0.014(3) 0.030(4) 0.005(4)
C6 0.058(6) 0.047(5) 0.047(4) 0.015(4) 0.028(4) 0.005(4)
C7 0.063(6) 0.043(4) 0.043(4) 0.008(3) 0.031(4) 0.003(4)
C8 0.057(5) 0.043(4) 0.046(4) 0.004(4) 0.025(4) 0.003(4)
C9 0.053(5) 0.048(5) 0.048(4) 0.009(4) 0.024(4) 0.002(4)
C10 0.052(6) 0.054(5) 0.069(5) 0.005(4) 0.034(4) 0.007(4)
C11 0.046(5) 0.038(4) 0.062(5) 0.003(4) 0.023(4) -0.001(3)
C12 0.053(6) 0.048(5) 0.076(6) 0.005(5) 0.021(5) 0.016(4)
C13 0.060(6) 0.045(5) 0.086(7) 0.015(5) 0.017(5) 0.015(4)
C14 0.046(5) 0.041(4) 0.061(5) 0.010(4) 0.008(4) 0.005(3)
C15 0.062(6) 0.040(4) 0.055(5) 0.018(4) 0.011(4) 0.001(4)
C16 0.049(5) 0.043(4) 0.052(5) 0.022(4) 0.014(4) 0.006(4)
C17 0.056(5) 0.051(5) 0.045(4) 0.019(4) 0.011(4) 0.007(4)
C18 0.049(5) 0.053(5) 0.048(4) 0.016(4) 0.017(4) 0.007(4)
C19 0.046(5) 0.046(4) 0.046(4) 0.015(3) 0.020(3) 0.005(3)
C20 0.042(5) 0.053(5) 0.045(4) 0.015(4) 0.015(3) 0.012(3)
C21 0.080(7) 0.053(5) 0.050(5) 0.018(4) 0.025(5) 0.012(5)
C22 0.126(11) 0.060(6) 0.073(7) 0.035(5) 0.032(7) 0.023(6)
C23 0.085(7) 0.060(6) 0.049(5) 0.025(4) 0.021(4) 0.002(5)
C24 0.092(8) 0.105(9) 0.065(6) 0.043(6) 0.039(6) -0.001(6)
C25 0.075(7) 0.054(5) 0.066(6) -0.001(4) 0.039(5) 0.014(5)
C26 0.100(9) 0.105(9) 0.077(7) 0.011(6) 0.063(7) 0.027(7)
C27 0.043(6) 0.064(6) 0.100(7) 0.011(5) 0.036(5) 0.004(4)
C28 0.049(6) 0.082(8) 0.119(9) -0.008(7) 0.028(6) 0.011(5)
C29 0.074(7) 0.045(5) 0.066(6) 0.028(4) 0.006(5) 0.009(4)
C30 0.104(9) 0.063(6) 0.070(6) 0.035(5) 0.018(6) -0.005(6)
C31 0.077(7) 0.052(5) 0.059(5) 0.023(4) 0.005(5) 0.010(5)
C32 0.086(8) 0.086(8) 0.078(7) 0.038(6) -0.002(6) 0.013(6)
C33 0.043(5) 0.058(5) 0.053(4) 0.021(4) 0.021(4) 0.007(4)
C34 0.056(6) 0.062(6) 0.065(6) 0.023(5) 0.018(4) 0.004(4)
C35 0.050(5) 0.061(5) 0.052(4) 0.019(4) 0.028(4) 0.010(4)
C36 0.057(6) 0.075(6) 0.069(6) 0.026(5) 0.035(4) 0.024(5)
C37 0.070(6) 0.034(4) 0.046(4) 0.009(3) 0.032(4) 0.009(4)
Na1 0.052(2) 0.0455(17) 0.0539(18) 0.0104(14) 0.0183(14) 0.0086(14)
O1 0.073(5) 0.049(4) 0.082(4) 0.016(3) 0.036(4) 0.012(3)
C38 0.065(6) 0.058(6) 0.068(6) 0.024(5) 0.028(5) 0.011(4)
C39 0.093(9) 0.087(8) 0.114(9) 0.056(7) 0.060(7) 0.033(7)
C40 0.135(12) 0.054(6) 0.185(14) 0.050(8) 0.117(11) 0.033(7)
C41 0.104(10) 0.062(7) 0.131(11) 0.020(7) 0.066(8) 0.024(6)
O2 0.078(5) 0.057(4) 0.049(3) 0.010(3) 0.024(3) 0.029(3)
C42 0.096(8) 0.056(6) 0.061(6) 0.001(5) 0.037(5) 0.023(5)
C43 0.158(13) 0.088(9) 0.073(7) 0.025(7) 0.062(8) 0.053(9)
C44 0.107(10) 0.117(11) 0.085(8) 0.055(8) 0.056(7) 0.046(8)
C45 0.062(6) 0.063(6) 0.051(5) 0.007(4) 0.009(4) 0.010(5)
Na2 0.075(2) 0.066(2) 0.061(2) 0.0308(17) 0.0321(18) 0.0236(18)
O3 0.086(6) 0.134(7) 0.188(9) 0.127(7) 0.088(6) 0.067(5)
C46 0.100(9) 0.097(9) 0.093(8) 0.052(7) 0.050(7) 0.016(7)
C47 0.110(13) 0.118(12) 0.24(2) 0.126(14) 0.081(13) 0.052(10)
C48 0.110(14) 0.168(17) 0.31(3) 0.19(2) 0.083(15) 0.037(12)
C49 0.105(11) 0.131(12) 0.155(13) 0.092(11) 0.083(10) 0.056(9)
O4 0.192(12) 0.119(9) 0.134(9) 0.038(7) 0.088(9) 0.032(8)
C50 0.097(9) 0.057(7) 0.143(12) 0.031(7) 0.042(8) 0.009(6)
C51 0.114(11) 0.175(15) 0.072(8) 0.082(9) 0.022(7) 0.027(10)
O5 0.172(11) 0.166(10) 0.136(8) 0.091(7) 0.024(7) 0.021(8)
C52 0.224(14) 0.125(11) 0.128(10) 0.093(8) -0.031(9) -0.007(11)
C53 0.365(18) 0.139(13) 0.048(7) 0.048(8) -0.007(8) -0.008(14)
O6 0.324(15) 0.159(12) 0.116(9) 0.045(9) 0.080(9) 0.002(13)
C54 0.50(2) 0.101(12) 0.085(9) 0.017(9) 0.131(10) 0.033(17)
C55 0.391(19) 0.165(18) 0.224(18) 0.106(15) 0.190(13) 0.048(17)
O7 0.39(2) 0.257(16) 0.216(14) 0.189(12) 0.141(11) 0.080(14)
C56 0.29(2) 0.265(15) 0.336(18) 0.236(13) 0.199(13) 0.205(15)
C57 0.24(2) 0.326(18) 0.234(17) 0.213(14) 0.138(11) 0.116(13)
O8 0.225(15) 0.232(13) 0.205(14) 0.107(11) 0.122(11) 0.029(10)
C58 0.123(9) 0.216(14) 0.151(14) 0.015(12) -0.022(10) -0.108(9)
C59 0.156(12) 0.181(15) 0.155(15) 0.058(12) 0.026(12) 0.001(10)
O9 0.264(15) 0.223(17) 0.206(13) 0.115(12) 0.029(12) 0.011(12)
C60 0.259(13) 0.124(13) 0.188(13) 0.042(13) -0.009(16) -0.001(11)
C61 0.243(13) 0.179(15) 0.170(16) -0.077(13) 0.035(13) 0.074(10)
O10 0.146(9) 0.227(13) 0.172(11) 0.024(9) 0.061(8) 0.076(8)
C62 0.163(10) 0.224(13) 0.179(12) 0.152(9) 0.124(10) 0.101(10)
C63 0.129(12) 0.231(14) 0.198(14) 0.154(11) 0.059(10) 0.071(10)
O11 0.197(13) 0.111(9) 0.117(8) 0.040(7) 0.060(8) -0.030(9)
C64 0.151(16) 0.105(12) 0.174(15) 0.078(12) 0.095(13) 0.055(11)
C65 0.061(13) 0.21(3) 0.33(3) 0.14(2) 0.045(15) -0.015(13)
C66 0.14(2) 0.41(5) 0.21(2) 0.22(3) 0.098(18) 0.14(3)
C67 0.30(3) 0.156(19) 0.26(3) 0.12(2) 0.23(3) 0.14(2)

loop_
_atom_type_symbol
_atom_type_description
_atom_type_scat_dispersion_real
_atom_type_scat_dispersion_imag
_atom_type_scat_source
C C 0.0033 0.0016 'International Tables Vol C Tables 4.2.6.8 and 6.1.1.4'
H H 0.0000 0.0000 'International Tables Vol C Tables 4.2.6.8 and 6.1.1.4'
N N 0.0061 0.0033 'International Tables Vol C Tables 4.2.6.8 and 6.1.1.4'
O O 0.0106 0.0060 'International Tables Vol C Tables 4.2.6.8 and 6.1.1.4'
Na Na 0.0362 0.0249 'International Tables Vol C Tables 4.2.6.8 and 6.1.1.4'
Nd Nd -0.1943 3.0179 'International Tables Vol C Tables 4.2.6.8 and 6.1.1.4'

loop_
_geom_angle_atom_site_label_1
_geom_angle_atom_site_label_2
_geom_angle_atom_site_label_3
_geom_angle
_geom_angle_site_symmetry_1
_geom_angle_site_symmetry_3
C37 Nd1 N1 110.7(2) . .
C37 Nd1 N3 123.4(2) . .
N1 Nd1 N3 125.9(2) . .
C37 Nd1 N2 124.4(2) . .
N1 Nd1 N2 71.4(2) . .
N3 Nd1 N2 79.9(2) . .
C37 Nd1 C6 99.1(3) . .
N1 Nd1 C6 63.1(2) . .
N3 Nd1 C6 107.3(2) . .
N2 Nd1 C6 29.5(2) . .
C37 Nd1 N4 124.4(2) . .
N1 Nd1 N4 79.1(2) . .
N3 Nd1 N4 69.6(2) . .
N2 Nd1 N4 110.84(19) . .
C6 Nd1 N4 130.6(2) . .
C37 Nd1 C37 32.1(4) . 2
N1 Nd1 C37 142.9(2) . 2
N3 Nd1 C37 91.3(2) . 2
N2 Nd1 C37 122.6(2) . 2
C6 Nd1 C37 110.6(2) . 2
N4 Nd1 C37 118.7(2) . 2
C37 Nd1 C9 112.9(3) . .
N1 Nd1 C9 100.1(2) . .
N3 Nd1 C9 62.4(3) . .
N2 Nd1 C9 28.7(2) . .
C6 Nd1 C9 46.8(3) . .
N4 Nd1 C9 119.0(2) . .
C37 Nd1 C9 98.2(2) 2 .
C37 Nd1 C16 103.2(3) . .
N1 Nd1 C16 105.8(2) . .
N3 Nd1 C16 61.9(2) . .
N2 Nd1 C16 130.6(2) . .
C6 Nd1 C16 157.5(2) . .
N4 Nd1 C16 29.1(2) . .
C37 Nd1 C16 90.1(2) 2 .
C9 Nd1 C16 123.7(3) . .
C37 Nd1 C19 107.7(2) . .
N1 Nd1 C19 61.6(2) . .
N3 Nd1 C19 97.5(2) . .
N2 Nd1 C19 119.0(2) . .
C6 Nd1 C19 124.0(2) . .
N4 Nd1 C19 27.9(2) . .
C37 Nd1 C19 118.4(2) 2 .
C9 Nd1 C19 139.2(2) . .
C16 Nd1 C19 45.6(2) . .
C37 Nd1 C7 76.8(2) . .
N1 Nd1 C7 87.9(2) . .
N3 Nd1 C7 105.3(2) . .
N2 Nd1 C7 47.6(2) . .
C6 Nd1 C7 28.7(2) . .
N4 Nd1 C7 158.0(2) . .
C37 Nd1 C7 82.1(2) 2 .
C9 Nd1 C7 45.8(2) . .
C16 Nd1 C7 165.0(3) . .
C19 Nd1 C7 149.1(2) . .
C37 Nd1 C17 78.2(3) . .
N1 Nd1 C17 104.4(2) . .
N3 Nd1 C17 85.5(2) . .
N2 Nd1 C17 157.4(2) . .
C6 Nd1 C17 165.7(3) . .
N4 Nd1 C17 47.2(2) . .
C37 Nd1 C17 74.6(2) 2 .
C9 Nd1 C17 147.2(3) . .
C16 Nd1 C17 27.6(2) . .
C19 Nd1 C17 45.9(2) . .
C7 Nd1 C17 154.7(2) . .
C4 N1 C1 105.6(6) . .
C4 N1 Nd1 124.8(5) . .
C1 N1 Nd1 127.2(5) . .
C9 N2 C6 106.7(7) . .
C9 N2 Nd1 80.7(4) . .
C6 N2 Nd1 77.9(4) . .
C11 N3 C14 105.6(7) . .
C11 N3 Nd1 124.1(6) . .
C14 N3 Nd1 125.2(6) . .
C11 N3 Na1 83.1(4) . .
C14 N3 Na1 72.9(4) . .
Nd1 N3 Na1 90.3(2) . .
C19 N4 C16 105.1(6) . .
C19 N4 Na1 136.8(5) . .
C16 N4 Na1 113.4(5) . .
C19 N4 Nd1 79.0(4) . .
C16 N4 Nd1 77.3(4) . .
Na1 N4 Nd1 91.0(2) . .
N1 C1 C2 109.9(7) . .
N1 C1 C20 122.5(7) . .
C2 C1 C20 127.6(8) . .
C3 C2 C1 105.7(8) . .
C4 C3 C2 107.9(8) . .
C3 C4 N1 110.7(8) . .
C3 C4 C5 129.4(8) . .
N1 C4 C5 119.8(7) . .
C6 C5 C4 109.0(7) . .
C6 C5 C21 108.1(7) . .
C4 C5 C21 111.1(7) . .
C6 C5 C23 108.6(7) . .
C4 C5 C23 109.2(7) . .
C21 C5 C23 110.6(7) . .
N2 C6 C7 108.4(8) . .
N2 C6 C5 120.6(7) . .
C7 C6 C5 130.8(8) . .
N2 C6 Nd1 72.6(4) . .
C7 C6 Nd1 81.4(5) . .
C5 C6 Nd1 116.9(5) . .
C8 C7 C6 107.6(7) . .
C8 C7 Nd1 77.7(5) . .
C6 C7 Nd1 70.0(5) . .
C7 C8 C9 107.2(8) . .
C7 C8 Nd1 75.0(5) . .
C9 C8 Nd1 71.3(5) . .
N2 C9 C8 110.0(8) . .
N2 C9 C10 119.6(7) . .
C8 C9 C10 130.3(9) . .
N2 C9 Nd1 70.5(4) . .
C8 C9 Nd1 80.8(5) . .
C10 C9 Nd1 117.1(6) . .
C9 C10 C11 111.9(7) . .
C9 C10 C25 109.2(8) . .
C11 C10 C25 109.5(7) . .
C9 C10 C27 106.7(7) . .
C11 C10 C27 109.9(9) . .
C25 C10 C27 109.6(7) . .
N3 C11 C12 110.0(9) . .
N3 C11 C10 119.8(7) . .
C12 C11 C10 130.2(9) . .
N3 C11 Na1 68.4(4) . .
C12 C11 Na1 77.6(5) . .
C10 C11 Na1 120.3(6) . .
C11 C12 C13 107.8(9) . .
C11 C12 Na1 74.4(5) . .
C13 C12 Na1 70.5(6) . .
C12 C13 C14 105.8(9) . .
C12 C13 Na1 81.2(6) . .
C14 C13 Na1 69.7(5) . .
N3 C14 C13 110.7(9) . .
N3 C14 C15 119.6(7) . .
C13 C14 C15 129.1(9) . .
N3 C14 Na1 76.9(5) . .
C13 C14 Na1 80.5(5) . .
C15 C14 Na1 103.5(5) . .
C16 C15 C14 108.3(7) . .
C16 C15 C31 109.4(8) . .
C14 C15 C31 110.8(8) . .
C16 C15 C29 108.3(8) . .
C14 C15 C29 109.7(8) . .
C31 C15 C29 110.3(8) . .
C17 C16 N4 110.7(7) . .
C17 C16 C15 130.2(7) . .
N4 C16 C15 119.0(7) . .
C17 C16 Nd1 80.1(5) . .
N4 C16 Nd1 73.6(4) . .
C15 C16 Nd1 116.3(6) . .
C16 C17 C18 106.6(7) . .
C16 C17 Nd1 72.3(5) . .
C18 C17 Nd1 76.7(5) . .
C19 C18 C17 105.9(8) . .
C19 C18 Nd1 72.5(5) . .
C17 C18 Nd1 75.3(5) . .
N4 C19 C18 111.6(7) . .
N4 C19 C20 122.1(6) . .
C18 C19 C20 126.2(7) . .
N4 C19 Nd1 73.1(4) . .
C18 C19 Nd1 79.7(5) . .
C20 C19 Nd1 118.2(5) . .
C1 C20 C35 111.4(7) . .
C1 C20 C33 109.9(6) . .
C35 C20 C33 111.4(7) . .
C1 C20 C19 108.7(7) . .
C35 C20 C19 106.4(6) . .
C33 C20 C19 109.0(7) . .
C22 C21 C5 114.7(8) . .
C24 C23 C5 114.9(8) . .
C26 C25 C10 113.4(8) . .
C28 C27 C10 114.5(8) . .
C30 C29 C15 114.8(9) . .
C32 C31 C15 114.3(9) . .
C34 C33 C20 115.4(8) . .
C20 C35 C36 115.7(6) . .
C37 C37 Nd1 84.8(6) 2 .
O2 Na1 O1 86.1(3) . .
O2 Na1 N4 125.9(3) . .
O1 Na1 N4 113.8(3) . .
O2 Na1 C14 153.4(3) . .
O1 Na1 C14 106.5(3) . .
N4 Na1 C14 71.0(3) . .
O2 Na1 N3 127.8(3) . .
O1 Na1 N3 134.5(3) . .
N4 Na1 N3 73.3(2) . .
C14 Na1 N3 30.2(2) . .
O2 Na1 C13 134.1(3) . .
O1 Na1 C13 85.3(3) . .
N4 Na1 C13 98.6(3) . .
C14 Na1 C13 29.9(3) . .
N3 Na1 C13 49.7(3) . .
O2 Na1 C11 106.5(3) . .
O1 Na1 C11 124.7(3) . .
N4 Na1 C11 101.4(2) . .
C14 Na1 C11 47.0(3) . .
N3 Na1 C11 28.5(2) . .
C13 Na1 C11 47.1(3) . .
O2 Na1 C12 109.2(3) . .
O1 Na1 C12 96.8(3) . .
N4 Na1 C12 116.8(3) . .
C14 Na1 C12 47.1(3) . .
N3 Na1 C12 47.7(2) . .
C13 Na1 C12 28.3(3) . .
C11 Na1 C12 28.0(3) . .
O2 Na1 Nd1 108.5(2) . .
O1 Na1 Nd1 161.3(2) . .
N4 Na1 Nd1 48.22(16) . .
C14 Na1 Nd1 65.4(2) . .
N3 Na1 Nd1 43.69(15) . .
C13 Na1 Nd1 92.1(2) . .
C11 Na1 Nd1 63.30(17) . .
C12 Na1 Nd1 89.39(19) . .
C38 O1 C41 108.4(8) . .
C38 O1 Na1 124.6(5) . .
C41 O1 Na1 126.9(7) . .
O1 C38 C39 106.8(9) . .
C40 C39 C38 105.1(10) . .
C41 C40 C39 106.1(10) . .
O1 C41 C40 107.3(10) . .
C45 O2 C42 109.9(7) . .
C45 O2 Na1 124.1(5) . .
C42 O2 Na1 123.5(6) . .
O2 C42 C43 105.2(9) . .
C42 C43 C44 105.4(9) . .
C45 C44 C43 104.0(11) . .
O2 C45 C44 105.0(9) . .
O3 Na2 O4 168.3(4) . .
O3 Na2 O6 86.2(5) . .
O4 Na2 O6 83.0(5) . .
O3 Na2 C59 97.0(5) . .
O4 Na2 C59 94.2(5) . .
O6 Na2 C59 173.9(6) . .
O3 Na2 O5 92.8(4) . .
O4 Na2 O5 78.7(4) . .
O6 Na2 O5 66.5(4) . .
C59 Na2 O5 118.3(5) . .
O3 Na2 O7 89.3(4) . .
O4 Na2 O7 90.7(4) . .
O6 Na2 O7 67.1(5) . .
C59 Na2 O7 107.6(6) . .
O5 Na2 O7 133.4(5) . .
O3 Na2 O9 71.7(5) . .
O4 Na2 O9 117.9(5) . .
O6 Na2 O9 155.3(6) . .
C59 Na2 O9 30.07(19) . .
O5 Na2 O9 102.8(6) . .
O7 Na2 O9 121.8(7) . .
O3 Na2 O10 104.8(5) . .
O4 Na2 O10 78.1(5) . .
O6 Na2 O10 125.9(5) . .
C59 Na2 O10 58.4(5) . .
O5 Na2 O10 60.2(4) . .
O7 Na2 O10 160.7(5) . .
O9 Na2 O10 53.5(6) . .
O3 Na2 O8 99.8(4) . .
O4 Na2 O8 90.7(5) . .
O6 Na2 O8 130.3(5) . .
C59 Na2 O8 44.0(5) . .
O5 Na2 O8 159.2(5) . .
O7 Na2 O8 63.7(5) . .
O9 Na2 O8 66.3(6) . .
O10 Na2 O8 100.3(4) . .
O3 Na2 C55 85.3(6) . .
O4 Na2 C55 89.3(6) . .
O6 Na2 C55 40.0(5) . .
C59 Na2 C55 134.9(5) . .
O5 Na2 C55 106.5(5) . .
O7 Na2 C55 27.3(3) . .
O9 Na2 C55 143.4(7) . .
O10 Na2 C55 163.1(6) . .
O8 Na2 C55 91.0(5) . .
C46 O3 C49 107.8(9) . .
C46 O3 Na2 124.1(7) . .
C49 O3 Na2 125.1(8) . .
O3 C46 C47 105.6(11) . .
C48 C47 C46 106.1(13) . .
C47 C48 C49 110.1(14) . .
O3 C49 C48 105.9(12) . .
C51 O4 C50 88.6(12) . .
C51 O4 Na2 134.6(10) . .
C50 O4 Na2 135.7(9) . .
C51 C50 O4 128.2(13) 2_455 .
O4 C51 C50 130.6(16) . 2_455
C52 O5 C63 119.3(14) . .
C52 O5 Na2 107.7(11) . .
C63 O5 Na2 116.3(11) . .
O5 C52 C53 117.3(15) . .
O6 C53 C52 106.1(12) . .
C54 O6 C53 97.7(14) . .
C54 O6 Na2 121.0(12) . .
C53 O6 Na2 115.1(12) . .
O6 C54 C55 85.1(14) . .
O7 C55 C54 146(2) . .
O7 C55 Na2 62.8(15) . .
C54 C55 Na2 90.5(13) . .
C55 O7 C56 139(2) . .
C55 O7 Na2 89.9(17) . .
C56 O7 Na2 107.9(16) . .
O7 C56 C57 105.4(18) . .
O8 C57 C56 118(2) . .
C57 O8 C58 135.9(18) . .
C57 O8 Na2 108.9(14) . .
C58 O8 Na2 108.1(11) . .
O8 C58 C59 89.4(14) . .
O9 C59 C58 113(2) . .
O9 C59 Na2 77.1(14) . .
C58 C59 Na2 109.5(14) . .
C60 O9 C59 57.1(14) . .
C60 O9 C61 52.3(8) . .
C59 O9 C61 82.4(15) . .
C60 O9 Na2 122.2(16) . .
C59 O9 Na2 72.9(14) . .
C61 O9 Na2 97.2(10) . .
O9 C60 C61 80.0(15) . .
O10 C61 C60 130.3(18) . .
O10 C61 O9 97.3(14) . .
C60 C61 O9 47.6(7) . .
C62 O10 C61 124.8(16) . .
C62 O10 Na2 116.6(10) . .
C61 O10 Na2 109.3(11) . .
O10 C62 C63 112.6(15) . .
O5 C63 C62 106.5(15) . .
C64 O11 C67 104.3(16) . .
O11 C64 C65 99.2(15) . .
C66 C65 C64 121(2) . .
C65 C66 C67 97(2) . .
O11 C67 C66 110.8(18) . .

loop_
_geom_bond_atom_site_label_1
_geom_bond_atom_site_label_2
_geom_bond_distance
_geom_bond_site_symmetry_2
Nd1 C37 2.497(7) .
Nd1 N1 2.556(6) .
Nd1 N3 2.571(7) .
Nd1 N2 2.688(6) .
Nd1 C6 2.755(8) .
Nd1 N4 2.776(6) .
Nd1 C37 2.790(7) 2
Nd1 C9 2.814(8) .
Nd1 C16 2.824(8) .
Nd1 C19 2.848(8) .
Nd1 C7 2.899(8) .
Nd1 C17 2.920(9) .
N1 C4 1.379(10) .
N1 C1 1.379(10) .
N2 C9 1.372(11) .
N2 C6 1.386(11) .
N3 C11 1.374(10) .
N3 C14 1.384(11) .
N3 Na1 2.677(7) .
N4 C19 1.359(10) .
N4 C16 1.406(10) .
N4 Na1 2.433(7) .
C1 C2 1.410(11) .
C1 C20 1.511(12) .
C2 C3 1.393(13) .
C3 C4 1.367(12) .
C4 C5 1.524(12) .
C5 C6 1.518(13) .
C5 C21 1.532(12) .
C5 C23 1.534(11) .
C6 C7 1.407(12) .
C7 C8 1.376(13) .
C8 C9 1.388(11) .
C9 C10 1.508(13) .
C10 C11 1.521(13) .
C10 C25 1.544(12) .
C10 C27 1.584(13) .
C11 C12 1.390(13) .
C11 Na1 2.857(9) .
C12 C13 1.391(15) .
C12 Na1 2.897(10) .
C13 C14 1.395(12) .
C13 Na1 2.763(10) .
C14 C15 1.514(14) .
C14 Na1 2.627(9) .
C15 C16 1.508(12) .
C15 C31 1.549(12) .
C15 C29 1.558(13) .
C16 C17 1.372(12) .
C17 C18 1.422(12) .
C18 C19 1.395(11) .
C19 C20 1.566(11) .
C20 C35 1.536(11) .
C20 C33 1.548(11) .
C21 C22 1.524(15) .
C23 C24 1.525(14) .
C25 C26 1.533(16) .
C27 C28 1.518(14) .
C29 C30 1.506(15) .
C31 C32 1.534(15) .
C33 C34 1.508(12) .
C35 C36 1.551(12) .
C37 C37 1.490(17) 2
Na1 O2 2.260(7) .
Na1 O1 2.315(7) .
O1 C38 1.415(11) .
O1 C41 1.438(13) .
C38 C39 1.470(15) .
C39 C40 1.446(16) .
C40 C41 1.445(16) .
O2 C45 1.412(12) .
O2 C42 1.436(10) .
C42 C43 1.472(16) .
C43 C44 1.477(17) .
C44 C45 1.454(15) .
Na2 O3 2.293(9) .
Na2 O4 2.343(13) .
Na2 O6 2.471(15) .
Na2 C59 2.67(3) .
Na2 O5 2.678(15) .
Na2 O7 2.71(2) .
Na2 O9 2.72(2) .
Na2 O10 2.764(14) .
Na2 O8 2.77(2) .
Na2 C55 3.05(3) .
O3 C46 1.379(15) .
O3 C49 1.389(14) .
C46 C47 1.496(18) .
C47 C48 1.33(2) .
C48 C49 1.43(2) .
O4 C51 1.350(14) .
O4 C50 1.468(16) .
C50 C51 1.465(18) 2_455
C51 C50 1.465(18) 2_455
O5 C52 1.3998(13) .
O5 C63 1.3998(11) .
C52 C53 1.5000(11) .
C53 O6 1.3999(11) .
O6 C54 1.3997(11) .
C54 C55 1.4997(12) .
C55 O7 1.3998(13) .
O7 C56 1.4001(12) .
C56 C57 1.4999(13) .
C57 O8 1.3998(11) .
O8 C58 1.4000(12) .
C58 C59 1.5000(11) .
C59 O9 1.4001(11) .
O9 C60 1.3997(12) .
O9 C61 1.87(3) .
C60 C61 1.5001(11) .
C61 O10 1.4002(13) .
O10 C62 1.3998(11) .
C62 C63 1.5000(13) .
O11 C64 1.398(18) .
O11 C67 1.41(2) .
C64 C65 1.42(2) .
C65 C66 1.25(3) .
C66 C67 1.48(3) .
